data_4084239
loop_
_publ_author_name
'Burgun, Alexandre'
'Ellis, Benjamin G.'
'Roisnel, Thierry'
'Skelton, Brian W.'
'Bruce, Michael I.'
'Lapinte, Claude'

_publ_section_title
;
 From Molecular Wires to Molecular Resistors: TCNE, a Class-III/Class-II
 Mixed-Valence Chemical Switch
;
_journal_issue 16
_journal_name_full Organometallics
_journal_page_first 4209
_journal_paper_doi 10.1021/om500483y
_journal_volume 33
_journal_year 2014
_chemical_formula_moiety 'C84 H78 Fe N4 P4 Ru, C8 N5'
_chemical_formula_sum 'C92 H78 Fe N9 P4 Ru'
_chemical_formula_weight 1590.43
_chemical_name_systematic
;
 ?
;
_space_group_IT_number 14
_symmetry_cell_setting monoclinic
_symmetry_space_group_name_Hall '-P 2ybc'
_symmetry_space_group_name_H-M 'P 1 21/c 1'
_atom_sites_solution_hydrogens geom
_atom_sites_solution_primary direct
_atom_sites_solution_secondary difmap
_audit_creation_date 2010-11-29T16:34:42-00:00
_audit_creation_method 'WinGX routine CIF_UPDATE'
_cell_angle_alpha 90
_cell_angle_beta 102.530(3)
_cell_angle_gamma 90
_cell_formula_units_Z 4
_cell_length_a 18.1725(6)
_cell_length_b 22.6960(7)
_cell_length_c 19.1979(5)
_cell_measurement_reflns_used 8113
_cell_measurement_temperature 100(2)
_cell_measurement_theta_max 67.2388
_cell_measurement_theta_min 3.0286
_cell_volume 7729.5(4)
_computing_cell_refinement
;
        CrysAlisPro, Oxford Diffraction Ltd.,
        Version 1.171.33.52 (release 06-11-2009 CrysAlis171 .NET)
        (compiled Nov  6 2009,16:24:50)
;
_computing_data_collection
;
        CrysAlisPro, Oxford Diffraction Ltd.,
        Version 1.171.33.52 (release 06-11-2009 CrysAlis171 .NET)
        (compiled Nov  6 2009,16:24:50)
;
_computing_data_reduction
;
        CrysAlisPro, Oxford Diffraction Ltd.,
        Version 1.171.33.52 (release 06-11-2009 CrysAlis171 .NET)
        (compiled Nov  6 2009,16:24:50)
;
_computing_molecular_graphics 'OrtepII (Johnson, C. K. (1976)'
_computing_publication_material 'WinGX Farrugia, L. J. (1999)'
_computing_structure_refinement 'SHELXL-97 (Sheldrick, 2008)'
_diffrn_ambient_temperature 100(2)
_diffrn_detector_area_resol_mean 10.4738
_diffrn_measured_fraction_theta_full 0.991
_diffrn_measured_fraction_theta_max 0.991
_diffrn_measurement_device_type 'Oxford Diffraction Gemini diffractometer'
_diffrn_measurement_method '\w scans'
_diffrn_orient_matrix_UB_11 -0.0855256102
_diffrn_orient_matrix_UB_12 -0.0113074637
_diffrn_orient_matrix_UB_13 -0.01184369
_diffrn_orient_matrix_UB_21 0.014499377
_diffrn_orient_matrix_UB_22 -0.0668794434
_diffrn_orient_matrix_UB_23 0.0070156827
_diffrn_orient_matrix_UB_31 0.0054998683
_diffrn_orient_matrix_UB_32 0.0043170689
_diffrn_orient_matrix_UB_33 0.081271056
_diffrn_radiation_monochromator graphite
_diffrn_radiation_type CuK\a
_diffrn_radiation_wavelength 1.54178
_diffrn_reflns_av_R_equivalents 0.0754
_diffrn_reflns_av_unetI/netI 0.0892
_diffrn_reflns_limit_h_max 16
_diffrn_reflns_limit_h_min -21
_diffrn_reflns_limit_k_max 17
_diffrn_reflns_limit_k_min -27
_diffrn_reflns_limit_l_max 22
_diffrn_reflns_limit_l_min -19
_diffrn_reflns_number 41334
_diffrn_reflns_theta_full 67.39
_diffrn_reflns_theta_max 67.39
_diffrn_reflns_theta_min 3.06
_exptl_absorpt_coefficient_mu 4.29
_exptl_absorpt_correction_T_max 0.72
_exptl_absorpt_correction_T_min 0.527
_exptl_absorpt_correction_type analytical
_exptl_absorpt_process_details
;
        CrysAlisPro, Oxford Diffraction Ltd.,
        Version 1.171.33.52 (release 06-11-2009 CrysAlis171 .NET)
        (compiled Nov  6 2009,16:24:50)
Analytical numeric absorption correction using a multifaceted crystal
                        model based on expressions derived by R.C. Clark & J.S.
        (Clark, R. C. & Reid, J. S. (1995). Acta Cryst. A51, 887-897)
;
_exptl_crystal_colour black
_exptl_crystal_density_diffrn 1.367
_exptl_crystal_density_method 'not measured'
_exptl_crystal_description prism
_exptl_crystal_F_000 3292
_exptl_crystal_size_max 0.27
_exptl_crystal_size_mid 0.21
_exptl_crystal_size_min 0.09
_refine_diff_density_max 1.247
_refine_diff_density_min -0.465
_refine_diff_density_rms 0.091
_refine_ls_extinction_method none
_refine_ls_goodness_of_fit_ref 0.902
_refine_ls_hydrogen_treatment constr
_refine_ls_matrix_type full
_refine_ls_number_parameters 975
_refine_ls_number_reflns 13773
_refine_ls_number_restraints 26
_refine_ls_restrained_S_all 0.904
_refine_ls_R_factor_all 0.0937
_refine_ls_R_factor_gt 0.0512
_refine_ls_shift/su_max 0.023
_refine_ls_shift/su_mean 0
_refine_ls_structure_factor_coef Fsqd
_refine_ls_weighting_details 'calc w=1/[\s^2^(Fo^2^)+(0.0682P)^2^] where P=(Fo^2^+2Fc^2^)/3'
_refine_ls_weighting_scheme calc
_refine_ls_wR_factor_gt 0.1157
_refine_ls_wR_factor_ref 0.1288
_reflns_number_gt 8324
_reflns_number_total 13773
_reflns_threshold_expression I>2\s(I)
_cod_data_source_file om500483y_si_002.cif
_cod_data_source_block 2FeRuC3CN5
_cod_depositor_comments 'Adding full bibliography for 4084236--4084239.cif.'
_cod_original_sg_symbol_Hall '-p 2ybc'
_cod_database_code 4084239

loop_
_symmetry_equiv_pos_as_xyz
'x, y, z'
'-x, y+1/2, -z+1/2'
'-x, -y, -z'
'x, -y-1/2, z-1/2'

loop_
_atom_site_label
_atom_site_type_symbol
_atom_site_fract_x
_atom_site_fract_y
_atom_site_fract_z
_atom_site_U_iso_or_equiv
_atom_site_adp_type
_atom_site_occupancy
_atom_site_symmetry_multiplicity
_atom_site_calc_flag
_atom_site_refinement_flags
Ru1 Ru 0.56134(2) 0.364456(17) 0.749268(18) 0.02379(13) Uani 0.790(2) 1 d P
Fe1 Fe 0.56134(2) 0.364456(17) 0.749268(18) 0.02379(13) Uani 0.210(2) 1 d P
Fe2 Fe 0.09741(3) 0.36735(3) 0.78620(3) 0.0250(2) Uani 0.790(2) 1 d P
Ru2 Ru 0.09741(3) 0.36735(3) 0.78620(3) 0.0250(2) Uani 0.210(2) 1 d P
P1 P 0.47763(6) 0.43294(5) 0.68969(6) 0.0264(3) Uani 1 1 d .
C111 C 0.5097(2) 0.4920(2) 0.6386(2) 0.0285(10) Uani 1 1 d .
C112 C 0.5672(3) 0.4813(2) 0.6047(3) 0.0388(12) Uani 1 1 d .
H112 H 0.5905 0.4437 0.6093 0.047 Uiso 1 1 calc R
C113 C 0.5924(3) 0.5241(2) 0.5638(3) 0.0436(13) Uani 1 1 d .
H113 H 0.6323 0.5153 0.5407 0.052 Uiso 1 1 calc R
C114 C 0.5602(3) 0.5788(2) 0.5564(2) 0.0379(12) Uani 1 1 d .
H114 H 0.5777 0.6081 0.5286 0.045 Uiso 1 1 calc R
C115 C 0.5020(3) 0.5908(2) 0.5900(3) 0.0447(13) Uani 1 1 d .
H115 H 0.479 0.6286 0.5849 0.054 Uiso 1 1 calc R
C116 C 0.4767(3) 0.5481(2) 0.6312(3) 0.0404(12) Uani 1 1 d .
H116 H 0.4369 0.557 0.6544 0.048 Uiso 1 1 calc R
C121 C 0.3907(3) 0.4075(2) 0.6296(2) 0.0311(11) Uani 1 1 d .
C122 C 0.3838(3) 0.3494(2) 0.6074(2) 0.0354(11) Uani 1 1 d .
H122 H 0.4238 0.3226 0.624 0.042 Uiso 1 1 calc R
C123 C 0.3187(3) 0.3301(3) 0.5611(2) 0.0422(13) Uani 1 1 d .
H123 H 0.3146 0.2901 0.5462 0.051 Uiso 1 1 calc R
C124 C 0.2603(3) 0.3683(3) 0.5366(2) 0.0430(13) Uani 1 1 d .
H124 H 0.2161 0.355 0.5043 0.052 Uiso 1 1 calc R
C125 C 0.2665(3) 0.4259(3) 0.5593(3) 0.0467(14) Uani 1 1 d .
H125 H 0.2257 0.4523 0.5436 0.056 Uiso 1 1 calc R
C126 C 0.3313(3) 0.4457(2) 0.6048(3) 0.0406(12) Uani 1 1 d .
H126 H 0.3353 0.4859 0.6191 0.049 Uiso 1 1 calc R
C10 C 0.4443(2) 0.4737(2) 0.7592(2) 0.0296(10) Uani 1 1 d .
H10A H 0.411 0.5065 0.7379 0.035 Uiso 1 1 calc R
H10B H 0.4155 0.4473 0.7846 0.035 Uiso 1 1 calc R
C20 C 0.5143(2) 0.4977(2) 0.8110(2) 0.0309(10) Uani 1 1 d .
H20A H 0.5004 0.5117 0.8553 0.037 Uiso 1 1 calc R
H20B H 0.5354 0.5313 0.789 0.037 Uiso 1 1 calc R
P2 P 0.58523(6) 0.43826(5) 0.83219(5) 0.0261(3) Uani 1 1 d .
C211 C 0.6749(2) 0.4783(2) 0.8404(2) 0.0292(10) Uani 1 1 d .
C212 C 0.6841(3) 0.5169(2) 0.7872(2) 0.0327(11) Uani 1 1 d .
H212 H 0.6434 0.5237 0.7477 0.039 Uiso 1 1 calc R
C213 C 0.7520(3) 0.5458(2) 0.7908(3) 0.0364(11) Uani 1 1 d .
H213 H 0.7576 0.5727 0.7544 0.044 Uiso 1 1 calc R
C214 C 0.8117(3) 0.5350(2) 0.8479(3) 0.0413(13) Uani 1 1 d .
H214 H 0.8583 0.5548 0.8507 0.05 Uiso 1 1 calc R
C215 C 0.8043(3) 0.4958(2) 0.9009(2) 0.0388(12) Uani 1 1 d .
H215 H 0.8457 0.4879 0.9393 0.047 Uiso 1 1 calc R
C216 C 0.7353(3) 0.4680(2) 0.8973(2) 0.0342(11) Uani 1 1 d .
H216 H 0.7294 0.4416 0.9341 0.041 Uiso 1 1 calc R
C221 C 0.5860(2) 0.4205(2) 0.9258(2) 0.0303(11) Uani 1 1 d .
C222 C 0.5887(2) 0.3624(2) 0.9484(2) 0.0326(10) Uani 1 1 d .
H222 H 0.5865 0.3313 0.915 0.039 Uiso 1 1 calc R
C223 C 0.5947(3) 0.3499(2) 1.0205(2) 0.0380(12) Uani 1 1 d .
H223 H 0.5962 0.3101 1.0361 0.046 Uiso 1 1 calc R
C224 C 0.5985(3) 0.3954(2) 1.0694(2) 0.0379(12) Uani 1 1 d .
H224 H 0.6033 0.3867 1.1186 0.046 Uiso 1 1 calc R
C225 C 0.5952(3) 0.4529(2) 1.0466(2) 0.0368(12) Uani 1 1 d .
H225 H 0.5969 0.484 1.0801 0.044 Uiso 1 1 calc R
C226 C 0.5895(2) 0.4659(2) 0.9753(2) 0.0320(11) Uani 1 1 d .
H226 H 0.5879 0.5058 0.9601 0.038 Uiso 1 1 calc R
C1 C 0.4736(3) 0.3349(2) 0.7785(2) 0.0289(11) Uani 1 1 d .
C2 C 0.4189(2) 0.3063(2) 0.7905(2) 0.0252(10) Uani 1 1 d .
C3 C 0.3630(2) 0.26841(19) 0.7996(2) 0.0267(10) Uani 1 1 d .
C31 C 0.3663(2) 0.2317(2) 0.8572(2) 0.0282(10) Uani 1 1 d .
C32 C 0.4285(3) 0.2347(2) 0.9173(2) 0.0338(11) Uani 1 1 d .
N32 N 0.4786(3) 0.23775(19) 0.9651(2) 0.0470(11) Uani 1 1 d .
C33 C 0.3089(3) 0.1890(2) 0.8588(2) 0.0304(10) Uani 1 1 d .
N33 N 0.2619(2) 0.15508(19) 0.8581(2) 0.0395(10) Uani 1 1 d .
C4 C 0.2917(2) 0.2648(2) 0.7416(2) 0.0257(10) Uani 1 1 d .
C41 C 0.2860(2) 0.2196(2) 0.6934(2) 0.0279(10) Uani 1 1 d .
C42 C 0.2174(3) 0.2086(2) 0.6415(2) 0.0318(11) Uani 1 1 d .
N42 N 0.1624(2) 0.1994(2) 0.6013(2) 0.0444(11) Uani 1 1 d .
C43 C 0.3453(3) 0.1775(2) 0.6963(2) 0.0297(10) Uani 1 1 d .
N43 N 0.3933(2) 0.14407(18) 0.6992(2) 0.0371(9) Uani 1 1 d .
C5 C 0.2343(2) 0.3043(2) 0.7458(2) 0.0254(10) Uani 1 1 d .
C6 C 0.1815(3) 0.3338(2) 0.7574(2) 0.0281(10) Uani 1 1 d .
P3 P 0.17774(6) 0.43955(5) 0.83372(5) 0.0264(3) Uani 1 1 d .
C311 C 0.1468(3) 0.5066(2) 0.8715(2) 0.0300(10) Uani 1 1 d .
C312 C 0.0726(3) 0.5166(2) 0.8741(2) 0.0345(11) Uani 1 1 d .
H312 H 0.0359 0.4871 0.8574 0.041 Uiso 1 1 calc R
C313 C 0.0508(3) 0.5691(2) 0.9007(3) 0.0418(12) Uani 1 1 d .
H313 H -0.0006 0.5751 0.9022 0.05 Uiso 1 1 calc R
C314 C 0.1027(3) 0.6120(2) 0.9247(3) 0.0457(13) Uani 1 1 d .
H314 H 0.0875 0.6478 0.9429 0.055 Uiso 1 1 calc R
C315 C 0.1776(3) 0.6034(2) 0.9226(3) 0.0438(13) Uani 1 1 d .
H315 H 0.2137 0.6334 0.9389 0.053 Uiso 1 1 calc R
C316 C 0.1997(3) 0.5508(2) 0.8965(2) 0.0387(12) Uani 1 1 d .
H316 H 0.2512 0.5447 0.8956 0.046 Uiso 1 1 calc R
C321 C 0.2589(2) 0.41686(19) 0.9020(2) 0.0265(10) Uani 1 1 d .
C322 C 0.3240(3) 0.3949(2) 0.8849(2) 0.0310(10) Uani 1 1 d .
H322 H 0.3284 0.3935 0.8366 0.037 Uiso 1 1 calc R
C323 C 0.3825(3) 0.3751(2) 0.9384(2) 0.0332(11) Uani 1 1 d .
H323 H 0.4275 0.3611 0.9265 0.04 Uiso 1 1 calc R
C324 C 0.3763(3) 0.3755(2) 1.0091(2) 0.0355(11) Uani 1 1 d .
H324 H 0.416 0.3606 1.0454 0.043 Uiso 1 1 calc R
C325 C 0.3120(3) 0.3977(2) 1.0261(2) 0.0326(11) Uani 1 1 d .
H325 H 0.3073 0.3986 1.0745 0.039 Uiso 1 1 calc R
C326 C 0.2541(3) 0.4187(2) 0.9730(2) 0.0324(11) Uani 1 1 d .
H326 H 0.2103 0.4347 0.9853 0.039 Uiso 1 1 calc R
C30 C 0.2134(2) 0.4689(2) 0.7585(2) 0.0297(10) Uani 1 1 d .
H30A H 0.2469 0.5031 0.7739 0.036 Uiso 1 1 calc R
H30B H 0.2423 0.4383 0.7391 0.036 Uiso 1 1 calc R
C40 C 0.1441(2) 0.4878(2) 0.7017(2) 0.0315(11) Uani 1 1 d .
H40A H 0.1588 0.4942 0.6556 0.038 Uiso 1 1 calc R
H40B H 0.124 0.5254 0.7161 0.038 Uiso 1 1 calc R
P4 P 0.07019(6) 0.42981(5) 0.69139(5) 0.0269(3) Uani 1 1 d .
C411 C -0.0198(3) 0.4700(2) 0.6716(2) 0.0311(11) Uani 1 1 d .
C412 C -0.0295(3) 0.5233(2) 0.7043(2) 0.0325(11) Uani 1 1 d .
H412 H 0.0117 0.5406 0.7369 0.039 Uiso 1 1 calc R
C413 C -0.0985(3) 0.5513(2) 0.6898(2) 0.0361(11) Uani 1 1 d .
H413 H -0.1045 0.5875 0.7127 0.043 Uiso 1 1 calc R
C414 C -0.1589(3) 0.5272(2) 0.6423(2) 0.0377(12) Uani 1 1 d .
H414 H -0.2063 0.5466 0.6327 0.045 Uiso 1 1 calc R
C415 C -0.1502(3) 0.4746(2) 0.6088(2) 0.0379(12) Uani 1 1 d .
H415 H -0.1915 0.4579 0.5758 0.046 Uiso 1 1 calc R
C416 C -0.0812(2) 0.4464(2) 0.6234(2) 0.0319(11) Uani 1 1 d .
H416 H -0.0755 0.4102 0.6001 0.038 Uiso 1 1 calc R
C421 C 0.0685(2) 0.3969(2) 0.6034(2) 0.0269(10) Uani 1 1 d .
C422 C 0.0694(2) 0.3373(2) 0.5940(2) 0.0307(10) Uani 1 1 d .
H422 H 0.0775 0.3119 0.6343 0.037 Uiso 1 1 calc R
C423 C 0.0586(2) 0.3134(2) 0.5258(2) 0.0339(11) Uani 1 1 d .
H423 H 0.059 0.2719 0.5194 0.041 Uiso 1 1 calc R
C424 C 0.0474(3) 0.3504(2) 0.4672(2) 0.0382(12) Uani 1 1 d .
H424 H 0.0389 0.3343 0.4205 0.046 Uiso 1 1 calc R
C425 C 0.0485(3) 0.4106(2) 0.4767(2) 0.0348(11) Uani 1 1 d .
H425 H 0.0427 0.4359 0.4365 0.042 Uiso 1 1 calc R
C426 C 0.0581(2) 0.4344(2) 0.5441(2) 0.0327(11) Uani 1 1 d .
H426 H 0.0577 0.4759 0.5503 0.039 Uiso 1 1 calc R
C101 C 0.5781(2) 0.2788(2) 0.6959(2) 0.0314(11) Uani 1 1 d .
C102 C 0.6145(3) 0.3231(2) 0.6633(2) 0.0329(11) Uani 1 1 d .
C103 C 0.6715(2) 0.3493(2) 0.7170(2) 0.0295(10) Uani 1 1 d .
C104 C 0.6725(3) 0.3187(2) 0.7824(2) 0.0324(11) Uani 1 1 d .
C105 C 0.6145(3) 0.2758(2) 0.7700(2) 0.0331(11) Uani 1 1 d .
C106 C 0.5210(3) 0.2348(2) 0.6595(3) 0.0395(12) Uani 1 1 d .
H10C H 0.5442 0.1957 0.662 0.059 Uiso 1 1 calc R
H10D H 0.5029 0.2461 0.6095 0.059 Uiso 1 1 calc R
H10E H 0.4784 0.2339 0.6833 0.059 Uiso 1 1 calc R
C107 C 0.6021(3) 0.3324(2) 0.5846(2) 0.0424(13) Uani 1 1 d .
H10F H 0.6172 0.297 0.5621 0.064 Uiso 1 1 calc R
H10G H 0.6323 0.366 0.575 0.064 Uiso 1 1 calc R
H10H H 0.5486 0.3405 0.5651 0.064 Uiso 1 1 calc R
C108 C 0.7316(3) 0.3909(2) 0.7044(3) 0.0389(12) Uani 1 1 d .
H10I H 0.7501 0.4144 0.7475 0.058 Uiso 1 1 calc R
H10J H 0.7105 0.4172 0.6646 0.058 Uiso 1 1 calc R
H10K H 0.7734 0.3684 0.6929 0.058 Uiso 1 1 calc R
C109 C 0.7339(3) 0.3232(2) 0.8493(3) 0.0424(13) Uani 1 1 d .
H10L H 0.7147 0.3089 0.8902 0.064 Uiso 1 1 calc R
H10M H 0.7496 0.3644 0.8573 0.064 Uiso 1 1 calc R
H10N H 0.7771 0.2992 0.844 0.064 Uiso 1 1 calc R
C100 C 0.5989(3) 0.2292(2) 0.8208(3) 0.0414(12) Uani 1 1 d .
H10O H 0.5443 0.2252 0.8159 0.062 Uiso 1 1 calc R
H10P H 0.6222 0.2407 0.8698 0.062 Uiso 1 1 calc R
H10Q H 0.62 0.1915 0.8096 0.062 Uiso 1 1 calc R
C201 C 0.0957(2) 0.3018(2) 0.8673(2) 0.0283(10) Uani 1 1 d .
C202 C 0.0520(2) 0.3501(2) 0.8824(2) 0.0308(11) Uani 1 1 d .
C203 C -0.0083(2) 0.3595(2) 0.8219(2) 0.0304(10) Uani 1 1 d .
C204 C -0.0035(2) 0.3152(2) 0.7707(2) 0.0314(11) Uani 1 1 d .
C205 C 0.0596(2) 0.2791(2) 0.7988(2) 0.0290(10) Uani 1 1 d .
C206 C 0.1636(3) 0.2763(2) 0.9164(2) 0.0361(11) Uani 1 1 d .
H20C H 0.1707 0.2952 0.9632 0.054 Uiso 1 1 calc R
H20D H 0.2082 0.283 0.8965 0.054 Uiso 1 1 calc R
H20E H 0.1563 0.2338 0.9215 0.054 Uiso 1 1 calc R
C207 C 0.0599(3) 0.3795(2) 0.9539(2) 0.0370(12) Uani 1 1 d .
H20F H 0.0525 0.4221 0.9472 0.055 Uiso 1 1 calc R
H20G H 0.1105 0.372 0.9829 0.055 Uiso 1 1 calc R
H20H H 0.0221 0.3637 0.9783 0.055 Uiso 1 1 calc R
C208 C -0.0744(3) 0.3999(2) 0.8199(2) 0.0354(11) Uani 1 1 d .
H20I H -0.0865 0.4203 0.7739 0.053 Uiso 1 1 calc R
H20J H -0.0616 0.4289 0.8585 0.053 Uiso 1 1 calc R
H20K H -0.1181 0.3768 0.8261 0.053 Uiso 1 1 calc R
C209 C -0.0639(3) 0.3015(2) 0.7047(2) 0.0376(12) Uani 1 1 d .
H20L H -0.101 0.2745 0.7173 0.056 Uiso 1 1 calc R
H20M H -0.0407 0.2832 0.6686 0.056 Uiso 1 1 calc R
H20N H -0.089 0.3382 0.6857 0.056 Uiso 1 1 calc R
C200 C 0.0801(3) 0.2235(2) 0.7650(2) 0.0361(11) Uani 1 1 d .
H20O H 0.0467 0.1915 0.7731 0.054 Uiso 1 1 calc R
H20P H 0.1325 0.213 0.7864 0.054 Uiso 1 1 calc R
H20Q H 0.0747 0.2297 0.7136 0.054 Uiso 1 1 calc R
C1A C 0.1892(4) 0.6488(3) 0.6517(3) 0.0593(16) Uani 1 1 d .
C11A C 0.2507(4) 0.6136(3) 0.6825(4) 0.0600(17) Uani 1 1 d .
N11A N 0.3016(3) 0.5871(3) 0.7104(4) 0.0840(19) Uani 1 1 d .
C12A C 0.1315(4) 0.6554(3) 0.6903(4) 0.0624(18) Uani 1 1 d .
N12A N 0.0846(4) 0.6571(3) 0.7217(4) 0.096(2) Uani 1 1 d .
C2A C 0.1794(4) 0.6802(3) 0.5862(4) 0.077(2) Uani 1 1 d U
C21A C 0.1206(4) 0.7319(3) 0.5707(4) 0.072(2) Uani 1 1 d U
N21A N 0.0782(3) 0.7691(3) 0.5677(3) 0.0685(15) Uani 1 1 d .
C3A C 0.2152(5) 0.6756(3) 0.5371(5) 0.090(2) Uani 1 1 d U
C31A C 0.2661(4) 0.6253(3) 0.5388(4) 0.0712(19) Uani 1 1 d U
N31A N 0.3022(3) 0.5867(3) 0.5293(3) 0.0658(15) Uani 1 1 d U
C32A C 0.2076(4) 0.7151(3) 0.4755(4) 0.075(2) Uani 1 1 d U
N32A N 0.2094(4) 0.7433(4) 0.4284(4) 0.114(3) Uani 1 1 d U

loop_
_atom_site_aniso_label
_atom_site_aniso_U_11
_atom_site_aniso_U_22
_atom_site_aniso_U_33
_atom_site_aniso_U_23
_atom_site_aniso_U_13
_atom_site_aniso_U_12
Ru1 0.0207(2) 0.0229(2) 0.0273(2) 0.00050(16) 0.00431(14) -0.00037(18)
Fe1 0.0207(2) 0.0229(2) 0.0273(2) 0.00050(16) 0.00431(14) -0.00037(18)
Fe2 0.0217(3) 0.0251(3) 0.0277(3) 0.0012(2) 0.0043(2) 0.0001(3)
Ru2 0.0217(3) 0.0251(3) 0.0277(3) 0.0012(2) 0.0043(2) 0.0001(3)
P1 0.0228(6) 0.0262(6) 0.0294(5) 0.0034(5) 0.0035(4) -0.0004(5)
C111 0.023(2) 0.033(3) 0.027(2) 0.0020(19) 0.0018(18) -0.004(2)
C112 0.038(3) 0.031(3) 0.050(3) 0.002(2) 0.015(2) 0.003(2)
C113 0.041(3) 0.042(3) 0.053(3) 0.006(2) 0.023(2) 0.001(3)
C114 0.040(3) 0.038(3) 0.035(2) 0.003(2) 0.006(2) -0.009(2)
C115 0.051(3) 0.030(3) 0.054(3) 0.010(2) 0.014(3) 0.001(3)
C116 0.041(3) 0.033(3) 0.052(3) 0.009(2) 0.021(2) 0.006(2)
C121 0.029(3) 0.035(3) 0.028(2) 0.008(2) 0.0055(19) -0.003(2)
C122 0.034(3) 0.036(3) 0.035(2) 0.007(2) 0.005(2) -0.004(2)
C123 0.040(3) 0.048(3) 0.038(3) 0.001(2) 0.007(2) -0.014(3)
C124 0.031(3) 0.063(4) 0.033(2) -0.002(3) 0.003(2) -0.009(3)
C125 0.031(3) 0.063(4) 0.042(3) 0.005(3) -0.001(2) 0.002(3)
C126 0.032(3) 0.039(3) 0.047(3) 0.005(2) 0.001(2) -0.003(2)
C10 0.023(2) 0.032(3) 0.034(2) 0.004(2) 0.0069(19) 0.006(2)
C20 0.027(3) 0.028(3) 0.039(2) 0.001(2) 0.010(2) 0.004(2)
P2 0.0238(6) 0.0250(6) 0.0289(5) 0.0012(5) 0.0043(4) -0.0012(5)
C211 0.027(2) 0.026(3) 0.036(2) -0.009(2) 0.0100(19) -0.004(2)
C212 0.034(3) 0.026(3) 0.038(2) -0.005(2) 0.008(2) 0.005(2)
C213 0.037(3) 0.026(3) 0.051(3) -0.001(2) 0.018(2) -0.002(2)
C214 0.031(3) 0.036(3) 0.058(3) -0.017(3) 0.012(2) -0.008(2)
C215 0.034(3) 0.046(3) 0.036(3) -0.015(2) 0.008(2) -0.002(3)
C216 0.030(3) 0.038(3) 0.036(2) -0.005(2) 0.009(2) 0.000(2)
C221 0.022(2) 0.041(3) 0.028(2) 0.002(2) 0.0044(18) -0.005(2)
C222 0.029(2) 0.034(3) 0.033(2) 0.000(2) 0.0019(19) -0.004(2)
C223 0.036(3) 0.037(3) 0.039(3) 0.007(2) 0.005(2) -0.005(2)
C224 0.038(3) 0.050(3) 0.026(2) 0.000(2) 0.007(2) -0.009(3)
C225 0.032(3) 0.043(3) 0.037(3) -0.006(2) 0.009(2) -0.010(2)
C226 0.029(3) 0.033(3) 0.035(2) -0.003(2) 0.010(2) -0.004(2)
C1 0.035(3) 0.028(3) 0.021(2) -0.0005(18) 0.0000(19) 0.010(2)
C2 0.018(2) 0.028(2) 0.030(2) -0.0005(19) 0.0049(18) 0.001(2)
C3 0.028(2) 0.022(2) 0.031(2) -0.0029(19) 0.0072(19) 0.004(2)
C31 0.026(2) 0.029(3) 0.029(2) -0.0004(19) 0.0053(18) -0.004(2)
C32 0.035(3) 0.027(3) 0.037(3) 0.007(2) 0.001(2) 0.001(2)
N32 0.055(3) 0.032(2) 0.048(2) 0.002(2) -0.003(2) -0.002(2)
C33 0.032(3) 0.028(3) 0.030(2) 0.000(2) 0.005(2) 0.003(2)
N33 0.037(2) 0.037(2) 0.045(2) 0.0038(19) 0.0098(19) -0.006(2)
C4 0.026(2) 0.022(2) 0.030(2) 0.0037(18) 0.0087(18) -0.003(2)
C41 0.026(2) 0.028(2) 0.030(2) 0.0031(19) 0.0063(18) -0.005(2)
C42 0.036(3) 0.029(3) 0.030(2) 0.000(2) 0.007(2) 0.001(2)
N42 0.043(3) 0.046(3) 0.040(2) -0.010(2) -0.001(2) -0.003(2)
C43 0.032(3) 0.027(3) 0.031(2) -0.001(2) 0.0092(19) -0.006(2)
N43 0.036(2) 0.030(2) 0.047(2) -0.0011(19) 0.0110(18) -0.002(2)
C5 0.022(2) 0.028(2) 0.025(2) 0.0023(18) 0.0017(17) -0.004(2)
C6 0.034(3) 0.028(3) 0.021(2) 0.0020(18) 0.0018(19) -0.004(2)
P3 0.0235(6) 0.0268(6) 0.0280(5) -0.0011(5) 0.0037(4) -0.0009(5)
C311 0.029(2) 0.031(3) 0.029(2) 0.0025(19) 0.0031(18) 0.001(2)
C312 0.032(3) 0.039(3) 0.032(2) -0.004(2) 0.005(2) -0.006(2)
C313 0.037(3) 0.044(3) 0.045(3) -0.010(2) 0.010(2) 0.008(3)
C314 0.050(3) 0.036(3) 0.049(3) -0.010(2) 0.007(3) 0.005(3)
C315 0.046(3) 0.034(3) 0.047(3) -0.008(2) 0.001(2) -0.004(3)
C316 0.033(3) 0.035(3) 0.046(3) -0.006(2) 0.004(2) 0.002(2)
C321 0.025(2) 0.020(2) 0.033(2) -0.0030(18) 0.0022(18) -0.001(2)
C322 0.037(3) 0.027(3) 0.029(2) -0.0033(19) 0.006(2) -0.005(2)
C323 0.027(2) 0.029(3) 0.043(3) -0.002(2) 0.006(2) 0.002(2)
C324 0.031(3) 0.032(3) 0.038(2) -0.003(2) -0.003(2) -0.001(2)
C325 0.037(3) 0.029(3) 0.030(2) -0.002(2) 0.005(2) -0.005(2)
C326 0.031(3) 0.031(3) 0.034(2) -0.004(2) 0.005(2) 0.000(2)
C30 0.027(2) 0.026(3) 0.036(2) 0.0000(19) 0.0067(19) -0.003(2)
C40 0.033(3) 0.026(3) 0.034(2) 0.004(2) 0.005(2) -0.002(2)
P4 0.0261(6) 0.0255(6) 0.0279(5) 0.0012(5) 0.0032(5) 0.0000(5)
C411 0.038(3) 0.029(3) 0.029(2) 0.0060(19) 0.012(2) 0.005(2)
C412 0.036(3) 0.034(3) 0.028(2) 0.003(2) 0.0084(19) -0.001(2)
C413 0.044(3) 0.030(3) 0.038(3) 0.006(2) 0.017(2) 0.005(2)
C414 0.031(3) 0.042(3) 0.043(3) 0.007(2) 0.014(2) 0.008(2)
C415 0.031(3) 0.046(3) 0.037(3) 0.002(2) 0.008(2) 0.005(2)
C416 0.031(3) 0.028(3) 0.036(2) 0.001(2) 0.005(2) 0.001(2)
C421 0.019(2) 0.034(3) 0.027(2) -0.0011(19) 0.0021(17) 0.003(2)
C422 0.023(2) 0.035(3) 0.031(2) 0.002(2) -0.0008(18) 0.001(2)
C423 0.028(3) 0.033(3) 0.039(3) -0.003(2) 0.004(2) 0.004(2)
C424 0.032(3) 0.053(4) 0.029(2) -0.007(2) 0.004(2) 0.008(2)
C425 0.027(3) 0.045(3) 0.032(2) 0.008(2) 0.0068(19) 0.006(2)
C426 0.030(3) 0.032(3) 0.036(2) 0.005(2) 0.008(2) 0.007(2)
C101 0.029(3) 0.028(3) 0.042(3) -0.006(2) 0.017(2) 0.001(2)
C102 0.034(3) 0.032(3) 0.034(2) -0.007(2) 0.010(2) 0.002(2)
C103 0.024(2) 0.027(3) 0.040(3) 0.0002(19) 0.011(2) 0.001(2)
C104 0.024(2) 0.034(3) 0.038(2) 0.000(2) 0.0051(19) 0.011(2)
C105 0.033(3) 0.023(2) 0.046(3) 0.003(2) 0.015(2) 0.008(2)
C106 0.043(3) 0.030(3) 0.048(3) -0.009(2) 0.017(2) -0.007(2)
C107 0.049(3) 0.040(3) 0.041(3) -0.009(2) 0.018(2) -0.009(3)
C108 0.033(3) 0.039(3) 0.045(3) -0.003(2) 0.010(2) -0.007(2)
C109 0.028(3) 0.045(3) 0.052(3) 0.007(2) 0.003(2) 0.011(2)
C100 0.046(3) 0.028(3) 0.052(3) 0.005(2) 0.015(2) 0.007(2)
C201 0.027(2) 0.029(3) 0.029(2) 0.0067(19) 0.0061(18) -0.001(2)
C202 0.027(2) 0.034(3) 0.033(2) 0.004(2) 0.0091(19) -0.003(2)
C203 0.025(2) 0.030(3) 0.039(2) 0.003(2) 0.0110(19) -0.004(2)
C204 0.017(2) 0.035(3) 0.043(3) 0.004(2) 0.0057(19) -0.007(2)
C205 0.027(2) 0.024(2) 0.038(2) 0.002(2) 0.0125(19) -0.006(2)
C206 0.037(3) 0.038(3) 0.035(2) 0.006(2) 0.010(2) 0.001(2)
C207 0.035(3) 0.044(3) 0.033(2) -0.001(2) 0.010(2) 0.001(2)
C208 0.027(3) 0.036(3) 0.045(3) -0.003(2) 0.010(2) -0.002(2)
C209 0.028(3) 0.034(3) 0.049(3) 0.001(2) 0.003(2) -0.003(2)
C200 0.033(3) 0.028(3) 0.047(3) 0.002(2) 0.007(2) -0.005(2)
C1A 0.065(4) 0.036(3) 0.074(4) 0.001(3) 0.008(3) 0.003(3)
C11A 0.056(4) 0.035(3) 0.098(5) 0.003(3) 0.037(4) -0.002(3)
N11A 0.054(4) 0.047(3) 0.158(6) 0.028(4) 0.038(4) 0.007(3)
C12A 0.049(4) 0.046(4) 0.086(5) -0.017(3) 0.000(3) 0.011(3)
N12A 0.059(4) 0.101(6) 0.128(6) -0.043(4) 0.018(4) 0.015(4)
C2A 0.071(5) 0.060(4) 0.098(5) -0.026(4) 0.014(4) -0.033(4)
C21A 0.041(4) 0.058(4) 0.106(5) -0.034(4) -0.008(3) -0.006(3)
N21A 0.043(3) 0.057(4) 0.093(4) -0.012(3) -0.011(3) 0.004(3)
C3A 0.080(5) 0.056(4) 0.125(6) -0.024(5) 0.003(5) -0.023(4)
C31A 0.046(4) 0.050(4) 0.114(5) 0.016(4) 0.009(4) -0.004(3)
N31A 0.057(3) 0.070(4) 0.070(3) 0.020(3) 0.013(3) 0.014(3)
C32A 0.104(6) 0.044(4) 0.071(4) 0.014(3) 0.005(4) 0.016(4)
N32A 0.104(5) 0.125(6) 0.099(5) 0.044(5) -0.007(4) 0.019(5)

loop_
_atom_type_symbol
_atom_type_description
_atom_type_scat_dispersion_real
_atom_type_scat_dispersion_imag
_atom_type_scat_source
C C 0.0181 0.0091 'International Tables Vol C Tables 4.2.6.8 and 6.1.1.4'
H H 0 0 'International Tables Vol C Tables 4.2.6.8 and 6.1.1.4'
N N 0.0311 0.018 'International Tables Vol C Tables 4.2.6.8 and 6.1.1.4'
P P 0.2955 0.4335 'International Tables Vol C Tables 4.2.6.8 and 6.1.1.4'
Fe Fe -1.1336 3.1974 'International Tables Vol C Tables 4.2.6.8 and 6.1.1.4'
Ru Ru 0.0552 3.296 'International Tables Vol C Tables 4.2.6.8 and 6.1.1.4'

loop_
_exptl_crystal_face_index_h
_exptl_crystal_face_index_k
_exptl_crystal_face_index_l
_exptl_crystal_face_perp_dist
0 -1 0 0.0725
0 1 0 0.0899
-1 3 2 0.0698
0 1 -1 0.1179
0 -3 2 0.0493
-1 -1 0 0.0414
1 1 0 0.0522
1 0 -1 0.1229
1 0 0 0.0431

loop_
_geom_angle_atom_site_label_1
_geom_angle_atom_site_label_2
_geom_angle_atom_site_label_3
_geom_angle
C1 Ru1 C105 89.28(18)
C1 Ru1 C104 120.63(18)
C105 Ru1 C104 36.95(17)
C1 Ru1 C103 150.71(18)
C105 Ru1 C103 62.21(17)
C104 Ru1 C103 37.24(16)
C1 Ru1 C101 91.94(18)
C105 Ru1 C101 37.34(17)
C104 Ru1 C101 61.62(17)
C103 Ru1 C101 61.67(16)
C1 Ru1 P2 95.55(13)
C105 Ru1 P2 121.82(12)
C104 Ru1 P2 96.85(12)
C103 Ru1 P2 104.96(12)
C101 Ru1 P2 157.88(12)
C1 Ru1 C102 125.04(18)
C105 Ru1 C102 61.54(16)
C104 Ru1 C102 61.15(16)
C103 Ru1 C102 36.59(16)
C101 Ru1 C102 36.50(16)
P2 Ru1 C102 139.21(13)
C1 Ru1 P1 83.12(13)
C105 Ru1 P1 155.95(13)
C104 Ru1 P1 156.15(13)
C103 Ru1 P1 119.95(12)
C101 Ru1 P1 119.89(12)
P2 Ru1 P1 81.74(4)
C102 Ru1 P1 104.85(12)
C6 Fe2 C205 87.46(19)
C6 Fe2 C204 117.15(19)
C205 Fe2 C204 38.50(17)
C6 Fe2 C201 94.15(18)
C205 Fe2 C201 38.85(17)
C204 Fe2 C201 64.80(17)
C6 Fe2 C203 151.57(19)
C205 Fe2 C203 64.12(18)
C204 Fe2 C203 38.29(18)
C201 Fe2 C203 64.25(17)
C6 Fe2 C202 129.98(17)
C205 Fe2 C202 63.59(17)
C204 Fe2 C202 63.67(17)
C201 Fe2 C202 37.85(17)
C203 Fe2 C202 37.92(16)
C6 Fe2 P3 85.29(14)
C205 Fe2 P3 145.89(12)
C204 Fe2 P3 156.32(13)
C201 Fe2 P3 108.58(12)
C203 Fe2 P3 118.03(13)
C202 Fe2 P3 96.72(12)
C6 Fe2 P4 93.79(13)
C205 Fe2 P4 130.67(12)
C204 Fe2 P4 101.66(13)
C201 Fe2 P4 166.36(12)
C203 Fe2 P4 104.41(12)
C202 Fe2 P4 136.17(13)
P3 Fe2 P4 83.11(4)
C111 P1 C10 102.5(2)
C111 P1 C121 102.95(19)
C10 P1 C121 103.9(2)
C111 P1 Ru1 120.57(15)
C10 P1 Ru1 105.47(14)
C121 P1 Ru1 119.12(16)
C112 C111 C116 117.8(4)
C112 C111 P1 119.4(4)
C116 C111 P1 122.7(4)
C111 C112 C113 121.7(5)
C111 C112 H112 119.1
C113 C112 H112 119.1
C114 C113 C112 120.6(5)
C114 C113 H113 119.7
C112 C113 H113 119.7
C113 C114 C115 119.0(5)
C113 C114 H114 120.5
C115 C114 H114 120.5
C114 C115 C116 120.7(5)
C114 C115 H115 119.6
C116 C115 H115 119.6
C115 C116 C111 120.2(5)
C115 C116 H116 119.9
C111 C116 H116 119.9
C122 C121 C126 118.6(4)
C122 C121 P1 120.1(4)
C126 C121 P1 121.3(4)
C121 C122 C123 120.5(5)
C121 C122 H122 119.8
C123 C122 H122 119.8
C124 C123 C122 120.6(5)
C124 C123 H123 119.7
C122 C123 H123 119.7
C123 C124 C125 119.1(5)
C123 C124 H124 120.4
C125 C124 H124 120.4
C124 C125 C126 120.7(5)
C124 C125 H125 119.7
C126 C125 H125 119.7
C125 C126 C121 120.5(5)
C125 C126 H126 119.7
C121 C126 H126 119.7
C20 C10 P1 107.0(3)
C20 C10 H10A 110.3
P1 C10 H10A 110.3
C20 C10 H10B 110.3
P1 C10 H10B 110.3
H10A C10 H10B 108.6
C10 C20 P2 108.9(3)
C10 C20 H20A 109.9
P2 C20 H20A 109.9
C10 C20 H20B 109.9
P2 C20 H20B 109.9
H20A C20 H20B 108.3
C221 P2 C211 101.9(2)
C221 P2 C20 103.4(2)
C211 P2 C20 102.7(2)
C221 P2 Ru1 118.67(16)
C211 P2 Ru1 116.87(14)
C20 P2 Ru1 111.30(15)
C212 C211 C216 119.1(4)
C212 C211 P2 119.7(3)
C216 C211 P2 121.1(4)
C211 C212 C213 120.8(4)
C211 C212 H212 119.6
C213 C212 H212 119.6
C212 C213 C214 119.4(5)
C212 C213 H213 120.3
C214 C213 H213 120.3
C215 C214 C213 120.8(5)
C215 C214 H214 119.6
C213 C214 H214 119.6
C214 C215 C216 119.2(5)
C214 C215 H215 120.4
C216 C215 H215 120.4
C211 C216 C215 120.7(5)
C211 C216 H216 119.6
C215 C216 H216 119.6
C222 C221 C226 119.8(4)
C222 C221 P2 120.5(4)
C226 C221 P2 119.6(4)
C221 C222 C223 119.7(5)
C221 C222 H222 120.2
C223 C222 H222 120.2
C224 C223 C222 120.2(5)
C224 C223 H223 119.9
C222 C223 H223 119.9
C225 C224 C223 119.9(4)
C225 C224 H224 120.1
C223 C224 H224 120.1
C224 C225 C226 120.5(5)
C224 C225 H225 119.8
C226 C225 H225 119.8
C225 C226 C221 120.0(5)
C225 C226 H226 120
C221 C226 H226 120
C2 C1 Ru1 168.0(4)
C1 C2 C3 172.1(5)
C2 C3 C31 125.3(4)
C2 C3 C4 118.7(4)
C31 C3 C4 116.0(4)
C3 C31 C33 121.6(4)
C3 C31 C32 120.5(4)
C33 C31 C32 117.9(4)
N32 C32 C31 179.2(6)
N33 C33 C31 178.0(5)
C41 C4 C5 125.0(4)
C41 C4 C3 117.6(4)
C5 C4 C3 117.0(4)
C4 C41 C43 121.8(4)
C4 C41 C42 121.6(4)
C43 C41 C42 116.3(4)
N42 C42 C41 178.6(5)
N43 C43 C41 179.2(5)
C6 C5 C4 170.3(5)
C5 C6 Fe2 169.4(4)
C321 P3 C311 102.7(2)
C321 P3 C30 107.4(2)
C311 P3 C30 101.7(2)
C321 P3 Fe2 116.01(15)
C311 P3 Fe2 122.63(16)
C30 P3 Fe2 104.75(15)
C312 C311 C316 118.3(4)
C312 C311 P3 122.6(4)
C316 C311 P3 119.1(4)
C311 C312 C313 121.0(5)
C311 C312 H312 119.5
C313 C312 H312 119.5
C314 C313 C312 120.3(5)
C314 C313 H313 119.9
C312 C313 H313 119.8
C313 C314 C315 120.1(5)
C313 C314 H314 120
C315 C314 H314 120
C314 C315 C316 119.7(5)
C314 C315 H315 120.2
C316 C315 H315 120.2
C315 C316 C311 120.6(5)
C315 C316 H316 119.7
C311 C316 H316 119.7
C322 C321 C326 118.9(4)
C322 C321 P3 122.1(3)
C326 C321 P3 118.9(3)
C323 C322 C321 120.0(4)
C323 C322 H322 120
C321 C322 H322 120
C322 C323 C324 120.8(4)
C322 C323 H323 119.6
C324 C323 H323 119.6
C325 C324 C323 119.3(4)
C325 C324 H324 120.4
C323 C324 H324 120.4
C324 C325 C326 120.1(4)
C324 C325 H325 120
C326 C325 H325 120
C325 C326 C321 121.0(4)
C325 C326 H326 119.5
C321 C326 H326 119.5
C40 C30 P3 106.5(3)
C40 C30 H30A 110.4
P3 C30 H30A 110.4
C40 C30 H30B 110.4
P3 C30 H30B 110.4
H30A C30 H30B 108.6
C30 C40 P4 109.8(3)
C30 C40 H40A 109.7
P4 C40 H40A 109.7
C30 C40 H40B 109.7
P4 C40 H40B 109.7
H40A C40 H40B 108.2
C411 P4 C421 100.06(19)
C411 P4 C40 105.0(2)
C421 P4 C40 104.6(2)
C411 P4 Fe2 120.25(15)
C421 P4 Fe2 116.04(16)
C40 P4 Fe2 109.21(14)
C412 C411 C416 118.2(4)
C412 C411 P4 122.2(4)
C416 C411 P4 119.6(4)
C413 C412 C411 120.5(5)
C413 C412 H412 119.7
C411 C412 H412 119.7
C414 C413 C412 120.6(5)
C414 C413 H413 119.7
C412 C413 H413 119.7
C413 C414 C415 119.7(5)
C413 C414 H414 120.1
C415 C414 H414 120.1
C414 C415 C416 119.8(5)
C414 C415 H415 120.1
C416 C415 H415 120.1
C415 C416 C411 121.1(5)
C415 C416 H416 119.5
C411 C416 H416 119.5
C422 C421 C426 119.8(4)
C422 C421 P4 121.7(3)
C426 C421 P4 118.2(4)
C421 C422 C423 120.4(4)
C421 C422 H422 119.8
C423 C422 H422 119.8
C424 C423 C422 119.7(5)
C424 C423 H423 120.1
C422 C423 H423 120.1
C425 C424 C423 119.9(4)
C425 C424 H424 120
C423 C424 H424 120
C426 C425 C424 120.5(4)
C426 C425 H425 119.7
C424 C425 H425 119.7
C425 C426 C421 119.6(5)
C425 C426 H426 120.2
C421 C426 H426 120.2
C102 C101 C105 108.1(4)
C102 C101 C106 127.4(4)
C105 C101 C106 123.7(4)
C102 C101 Ru1 73.2(3)
C105 C101 Ru1 70.6(3)
C106 C101 Ru1 129.7(3)
C101 C102 C103 108.2(4)
C101 C102 C107 124.3(4)
C103 C102 C107 126.8(4)
C101 C102 Ru1 70.3(2)
C103 C102 Ru1 70.2(2)
C107 C102 Ru1 132.6(3)
C102 C103 C104 107.4(4)
C102 C103 C108 126.0(4)
C104 C103 C108 125.1(4)
C102 C103 Ru1 73.2(3)
C104 C103 Ru1 71.0(2)
C108 C103 Ru1 132.1(3)
C105 C104 C103 108.7(4)
C105 C104 C109 125.0(4)
C103 C104 C109 125.4(4)
C105 C104 Ru1 71.3(3)
C103 C104 Ru1 71.7(2)
C109 C104 Ru1 131.6(3)
C104 C105 C101 107.5(4)
C104 C105 C100 127.7(4)
C101 C105 C100 124.3(4)
C104 C105 Ru1 71.8(3)
C101 C105 Ru1 72.0(3)
C100 C105 Ru1 127.8(3)
C101 C106 H10C 109.5
C101 C106 H10D 109.5
H10C C106 H10D 109.5
C101 C106 H10E 109.5
H10C C106 H10E 109.5
H10D C106 H10E 109.5
C102 C107 H10F 109.5
C102 C107 H10G 109.5
H10F C107 H10G 109.5
C102 C107 H10H 109.5
H10F C107 H10H 109.5
H10G C107 H10H 109.5
C103 C108 H10I 109.5
C103 C108 H10J 109.5
H10I C108 H10J 109.5
C103 C108 H10K 109.5
H10I C108 H10K 109.5
H10J C108 H10K 109.5
C104 C109 H10L 109.5
C104 C109 H10M 109.5
H10L C109 H10M 109.5
C104 C109 H10N 109.5
H10L C109 H10N 109.5
H10M C109 H10N 109.5
C105 C100 H10O 109.5
C105 C100 H10P 109.5
H10O C100 H10P 109.5
C105 C100 H10Q 109.5
H10O C100 H10Q 109.5
H10P C100 H10Q 109.5
C202 C201 C205 107.5(4)
C202 C201 C206 126.3(4)
C205 C201 C206 126.0(4)
C202 C201 Fe2 73.3(3)
C205 C201 Fe2 70.2(2)
C206 C201 Fe2 125.6(3)
C201 C202 C203 108.2(4)
C201 C202 C207 125.6(4)
C203 C202 C207 125.5(4)
C201 C202 Fe2 68.9(2)
C203 C202 Fe2 69.8(2)
C207 C202 Fe2 134.6(3)
C204 C203 C202 107.8(4)
C204 C203 C208 125.6(4)
C202 C203 C208 125.3(4)
C204 C203 Fe2 69.6(2)
C202 C203 Fe2 72.3(2)
C208 C203 Fe2 133.9(3)
C205 C204 C203 108.2(4)
C205 C204 C209 125.4(4)
C203 C204 C209 125.4(4)
C205 C204 Fe2 70.7(2)
C203 C204 Fe2 72.1(3)
C209 C204 Fe2 131.9(3)
C204 C205 C201 108.2(4)
C204 C205 C200 125.3(4)
C201 C205 C200 126.3(4)
C204 C205 Fe2 70.8(3)
C201 C205 Fe2 70.9(3)
C200 C205 Fe2 128.3(3)
C201 C206 H20C 109.5
C201 C206 H20D 109.5
H20C C206 H20D 109.5
C201 C206 H20E 109.5
H20C C206 H20E 109.5
H20D C206 H20E 109.5
C202 C207 H20F 109.5
C202 C207 H20G 109.5
H20F C207 H20G 109.5
C202 C207 H20H 109.5
H20F C207 H20H 109.5
H20G C207 H20H 109.5
C203 C208 H20I 109.5
C203 C208 H20J 109.5
H20I C208 H20J 109.5
C203 C208 H20K 109.5
H20I C208 H20K 109.5
H20J C208 H20K 109.5
C204 C209 H20L 109.5
C204 C209 H20M 109.5
H20L C209 H20M 109.5
C204 C209 H20N 109.5
H20L C209 H20N 109.5
H20M C209 H20N 109.5
C205 C200 H20O 109.5
C205 C200 H20P 109.5
H20O C200 H20P 109.5
C205 C200 H20Q 109.5
H20O C200 H20Q 109.5
H20P C200 H20Q 109.5
C11A C1A C12A 117.1(6)
C11A C1A C2A 126.7(7)
C12A C1A C2A 116.3(6)
N11A C11A C1A 176.4(8)
N12A C12A C1A 175.7(8)
C3A C2A C1A 129.3(9)
C3A C2A C21A 111.1(8)
C1A C2A C21A 119.4(7)
N21A C21A C2A 172.1(8)
C2A C3A C31A 118.3(9)
C2A C3A C32A 125.4(9)
C31A C3A C32A 116.2(8)
N31A C31A C3A 169.7(8)
N32A C32A C3A 172.6(9)

loop_
_geom_bond_atom_site_label_1
_geom_bond_atom_site_label_2
_geom_bond_distance
Ru1 C1 1.924(5)
Ru1 C105 2.230(5)
Ru1 C104 2.237(4)
Ru1 C103 2.247(4)
Ru1 C101 2.249(5)
Ru1 P2 2.2866(12)
Ru1 C102 2.287(4)
Ru1 P1 2.2985(12)
Fe2 C6 1.895(5)
Fe2 C205 2.148(4)
Fe2 C204 2.150(4)
Fe2 C201 2.158(4)
Fe2 C203 2.183(4)
Fe2 C202 2.216(4)
Fe2 P3 2.2517(13)
Fe2 P4 2.2752(12)
P1 C111 1.830(5)
P1 C10 1.831(4)
P1 C121 1.835(5)
C111 C112 1.366(6)
C111 C116 1.403(7)
C112 C113 1.388(7)
C112 H112 0.95
C113 C114 1.365(7)
C113 H113 0.95
C114 C115 1.380(7)
C114 H114 0.95
C115 C116 1.390(7)
C115 H115 0.95
C116 H116 0.95
C121 C122 1.383(7)
C121 C126 1.386(7)
C122 C123 1.387(6)
C122 H122 0.95
C123 C124 1.372(7)
C123 H123 0.95
C124 C125 1.376(8)
C124 H124 0.95
C125 C126 1.380(7)
C125 H125 0.95
C126 H126 0.95
C10 C20 1.535(6)
C10 H10A 0.99
C10 H10B 0.99
C20 P2 1.849(5)
C20 H20A 0.99
C20 H20B 0.99
P2 C221 1.839(4)
P2 C211 1.843(5)
C211 C212 1.382(6)
C211 C216 1.390(6)
C212 C213 1.386(6)
C212 H212 0.95
C213 C214 1.387(7)
C213 H213 0.95
C214 C215 1.379(7)
C214 H214 0.95
C215 C216 1.391(7)
C215 H215 0.95
C216 H216 0.95
C221 C222 1.385(7)
C221 C226 1.395(6)
C222 C223 1.393(6)
C222 H222 0.95
C223 C224 1.387(7)
C223 H223 0.95
C224 C225 1.375(7)
C224 H224 0.95
C225 C226 1.382(6)
C225 H225 0.95
C226 H226 0.95
C1 C2 1.248(6)
C2 C3 1.372(6)
C3 C31 1.376(6)
C3 C4 1.516(6)
C31 C33 1.428(6)
C31 C32 1.431(6)
C32 N32 1.147(6)
C33 N33 1.148(6)
C4 C41 1.370(6)
C4 C5 1.391(6)
C41 C43 1.432(7)
C41 C42 1.439(6)
C42 N42 1.142(6)
C43 N43 1.148(6)
C5 C6 1.229(6)
P3 C321 1.822(4)
P3 C311 1.826(5)
P3 C30 1.832(4)
C311 C312 1.379(6)
C311 C316 1.400(7)
C312 C313 1.388(7)
C312 H312 0.95
C313 C314 1.366(7)
C313 H313 0.95
C314 C315 1.384(7)
C314 H314 0.95
C315 C316 1.387(7)
C315 H315 0.95
C316 H316 0.95
C321 C322 1.386(6)
C321 C326 1.387(6)
C322 C323 1.383(6)
C322 H322 0.95
C323 C324 1.386(6)
C323 H323 0.95
C324 C325 1.376(6)
C324 H324 0.95
C325 C326 1.382(6)
C325 H325 0.95
C326 H326 0.95
C30 C40 1.538(6)
C30 H30A 0.99
C30 H30B 0.99
C40 P4 1.860(5)
C40 H40A 0.99
C40 H40B 0.99
P4 C411 1.839(5)
P4 C421 1.840(4)
C411 C412 1.391(6)
C411 C416 1.394(6)
C412 C413 1.378(6)
C412 H412 0.95
C413 C414 1.378(7)
C413 H413 0.95
C414 C415 1.381(7)
C414 H414 0.95
C415 C416 1.382(6)
C415 H415 0.95
C416 H416 0.95
C421 C422 1.367(6)
C421 C426 1.399(6)
C422 C423 1.391(6)
C422 H422 0.95
C423 C424 1.381(7)
C423 H423 0.95
C424 C425 1.378(7)
C424 H424 0.95
C425 C426 1.378(6)
C425 H425 0.95
C426 H426 0.95
C101 C102 1.421(7)
C101 C105 1.434(6)
C101 C106 1.499(6)
C102 C103 1.423(6)
C102 C107 1.494(6)
C103 C104 1.432(6)
C103 C108 1.503(6)
C104 C105 1.416(7)
C104 C109 1.512(6)
C105 C100 1.506(7)
C106 H10C 0.98
C106 H10D 0.98
C106 H10E 0.98
C107 H10F 0.98
C107 H10G 0.98
C107 H10H 0.98
C108 H10I 0.98
C108 H10J 0.98
C108 H10K 0.98
C109 H10L 0.98
C109 H10M 0.98
C109 H10N 0.98
C100 H10O 0.98
C100 H10P 0.98
C100 H10Q 0.98
C201 C202 1.420(6)
C201 C205 1.432(6)
C201 C206 1.498(6)
C202 C203 1.430(6)
C202 C207 1.505(6)
C203 C204 1.421(7)
C203 C208 1.504(6)
C204 C205 1.417(6)
C204 C209 1.517(6)
C205 C200 1.503(6)
C206 H20C 0.98
C206 H20D 0.98
C206 H20E 0.98
C207 H20F 0.98
C207 H20G 0.98
C207 H20H 0.98
C208 H20I 0.98
C208 H20J 0.98
C208 H20K 0.98
C209 H20L 0.98
C209 H20M 0.98
C209 H20N 0.98
C200 H20O 0.98
C200 H20P 0.98
C200 H20Q 0.98
C1A C11A 1.395(9)
C1A C12A 1.417(9)
C1A C2A 1.424(10)
C11A N11A 1.136(8)
C12A N12A 1.147(9)
C2A C3A 1.260(10)
C2A C21A 1.570(10)
C21A N21A 1.137(8)
C3A C31A 1.465(11)
C3A C32A 1.466(11)
C31A N31A 1.134(8)
C32A N32A 1.114(9)
